data_7239689
loop_
_publ_author_name
'Voronin, Alexander P.'
'Volkova, Tatyana V.'
'Ilyukhin, Andrey B.'
'Proshin, Alexey N.'
'Perlovich, German L.'

_publ_section_title
;
 Substituent effect on the packing architecture of adamantane and
 memantine derivatives of sulfonamide molecular crystals
;
_journal_issue 2
_journal_name_full CrystEngComm
_journal_page_first 349
_journal_page_last 360
_journal_paper_doi 10.1039/C9CE01750J
_journal_volume 22
_journal_year 2020
_chemical_formula_moiety 'C19 H24 F3 N O2 S'
_chemical_formula_sum 'C19 H24 F3 N O2 S'
_chemical_formula_weight 387.45
_space_group_IT_number 14
_space_group_name_Hall '-P 2yn'
_space_group_name_H-M_alt 'P 1 21/n 1'
_symmetry_cell_setting monoclinic
_symmetry_Int_Tables_number 14
_symmetry_space_group_name_Hall '-P 2yn'
_symmetry_space_group_name_H-M 'P 1 21/n 1'
_atom_sites_solution_hydrogens difmap
_audit_conform_dict_location ftp://ftp.iucr.org/pub/cif_core.dic
_audit_conform_dict_name cif_core.dic
_audit_conform_dict_version 2.4.3
_audit_creation_date 2017-04-04T20:54:11-00:00
_audit_creation_method 'WinGX routine CIF_UPDATE'
_audit_update_record
;
2019-10-31 deposited with the CCDC.	2019-12-03 downloaded from the CCDC.
;
_cell_angle_alpha 90
_cell_angle_beta 99.8470(10)
_cell_angle_gamma 90
_cell_formula_units_Z 4
_cell_length_a 9.4774(4)
_cell_length_b 12.9160(6)
_cell_length_c 15.3582(7)
_cell_measurement_reflns_used 9717
_cell_measurement_temperature 120(2)
_cell_measurement_theta_max 31.25
_cell_measurement_theta_min 2.36
_cell_volume 1852.30(14)
_computing_cell_refinement 'Bruker SAINT'
_computing_data_collection 'Bruker APEX2'
_computing_data_reduction 'Bruker SAINT'
_computing_molecular_graphics 'Bruker SHELXTL'
_computing_publication_material 'Bruker SHELXTL'
_computing_structure_refinement 'SHELXL-2016/6 (Sheldrick, 2016)'
_computing_structure_solution 'SHELXS-2016 (Sheldrick, 2015)'
_diffrn_ambient_temperature 120(2)
_diffrn_measured_fraction_theta_full 1
_diffrn_measured_fraction_theta_max 0.96
_diffrn_measurement_device_type 'Bruker APEX-II CCD'
_diffrn_measurement_method '\f and \w scans'
_diffrn_radiation_monochromator graphite
_diffrn_radiation_type MoK\a
_diffrn_radiation_wavelength 0.71073
_diffrn_reflns_av_R_equivalents 0.0325
_diffrn_reflns_av_unetI/netI 0.0261
_diffrn_reflns_Laue_measured_fraction_full 1
_diffrn_reflns_Laue_measured_fraction_max 0.96
_diffrn_reflns_limit_h_max 13
_diffrn_reflns_limit_h_min -13
_diffrn_reflns_limit_k_max 18
_diffrn_reflns_limit_k_min -18
_diffrn_reflns_limit_l_max 22
_diffrn_reflns_limit_l_min -21
_diffrn_reflns_number 26169
_diffrn_reflns_point_group_measured_fraction_full 1
_diffrn_reflns_point_group_measured_fraction_max 0.96
_diffrn_reflns_theta_full 25.242
_diffrn_reflns_theta_max 31.505
_diffrn_reflns_theta_min 2.073
_diffrn_standards_number 0
_exptl_absorpt_coefficient_mu 0.217
_exptl_absorpt_correction_T_max 0.7462
_exptl_absorpt_correction_T_min 0.6661
_exptl_absorpt_correction_type multi-scan
_exptl_absorpt_process_details 'SADABS 2014/5'
_exptl_crystal_colour colourless
_exptl_crystal_density_diffrn 1.389
_exptl_crystal_description block
_exptl_crystal_F_000 816
_exptl_crystal_size_max 0.34
_exptl_crystal_size_mid 0.28
_exptl_crystal_size_min 0.18
_refine_diff_density_max 0.527
_refine_diff_density_min -0.34
_refine_diff_density_rms 0.059
_refine_ls_extinction_method none
_refine_ls_goodness_of_fit_ref 1.045
_refine_ls_hydrogen_treatment refall
_refine_ls_matrix_type full
_refine_ls_number_parameters 331
_refine_ls_number_reflns 5917
_refine_ls_number_restraints 0
_refine_ls_restrained_S_all 1.045
_refine_ls_R_factor_all 0.0455
_refine_ls_R_factor_gt 0.0367
_refine_ls_shift/su_max 0.001
_refine_ls_shift/su_mean 0
_refine_ls_structure_factor_coef Fsqd
_refine_ls_weighting_details 'w=1/[\s^2^(Fo^2^)+(0.0800P)^2^+0.1000P] where P=(Fo^2^+2Fc^2^)/3'
_refine_ls_weighting_scheme calc
_refine_ls_wR_factor_gt 0.1086
_refine_ls_wR_factor_ref 0.1157
_reflns_Friedel_coverage 0
_reflns_number_gt 5004
_reflns_number_total 5917
_reflns_threshold_expression 'I > 2\s(I)'
_cod_data_source_file c9ce01750j2.cif
_cod_data_source_block 21
_cod_depositor_comments 'Adding full bibliography for 7239687--7239699.cif.'
_cod_original_sg_symbol_H-M 'P 21/n'
_cod_database_code 7239689

loop_
_symmetry_equiv_pos_as_xyz
'x, y, z'
'-x+1/2, y+1/2, -z+1/2'
'-x, -y, -z'
'x-1/2, -y-1/2, z-1/2'

loop_
_atom_site_label
_atom_site_type_symbol
_atom_site_fract_x
_atom_site_fract_y
_atom_site_fract_z
_atom_site_U_iso_or_equiv
_atom_site_adp_type
_atom_site_occupancy
_atom_site_site_symmetry_order
_atom_site_calc_flag
S1 S 0.48540(2) 0.34157(2) 0.05791(2) 0.01505(8) Uani 1 1 d
O1 O 0.60086(8) 0.39383(6) 0.02534(5) 0.02070(16) Uani 1 1 d
O2 O 0.51816(8) 0.26201(6) 0.12343(5) 0.01965(16) Uani 1 1 d
F1 F 0.18541(11) -0.01688(6) -0.18743(5) 0.0433(2) Uani 1 1 d
F2 F 0.33646(9) -0.03530(6) -0.06669(6) 0.0398(2) Uani 1 1 d
F3 F 0.11880(9) 0.00556(6) -0.06271(6) 0.0379(2) Uani 1 1 d
N1 N 0.39550(9) 0.43212(7) 0.09507(6) 0.01690(17) Uani 1 1 d
C1 C 0.27468(10) 0.41942(7) 0.14492(6) 0.01498(18) Uani 1 1 d
C2 C 0.32973(11) 0.38120(9) 0.23905(6) 0.0187(2) Uani 1 1 d
C3 C 0.20800(12) 0.37700(9) 0.29313(7) 0.0204(2) Uani 1 1 d
C4 C 0.09046(11) 0.30514(9) 0.24592(7) 0.0197(2) Uani 1 1 d
C5 C 0.03168(11) 0.34228(8) 0.15161(7) 0.01706(19) Uani 1 1 d
C6 C 0.15685(11) 0.34658(8) 0.09960(6) 0.01578(18) Uani 1 1 d
C7 C 0.21173(12) 0.52830(8) 0.14954(8) 0.0214(2) Uani 1 1 d
C8 C 0.08848(13) 0.52528(9) 0.20284(8) 0.0243(2) Uani 1 1 d
C9 C 0.14508(13) 0.48608(10) 0.29676(8) 0.0261(2) Uani 1 1 d
C10 C -0.02859(12) 0.45236(9) 0.15700(8) 0.0228(2) Uani 1 1 d
C11 C 0.26568(15) 0.33587(12) 0.38584(8) 0.0316(3) Uani 1 1 d
C12 C -0.08303(12) 0.26880(10) 0.10603(8) 0.0256(2) Uani 1 1 d
C13 C 0.37836(10) 0.28399(8) -0.03548(6) 0.01495(18) Uani 1 1 d
C14 C 0.34941(11) 0.17870(8) -0.03447(6) 0.01600(18) Uani 1 1 d
C15 C 0.26442(10) 0.13480(8) -0.10834(7) 0.01665(19) Uani 1 1 d
C16 C 0.20947(11) 0.19495(8) -0.18132(7) 0.01828(19) Uani 1 1 d
C17 C 0.23971(11) 0.30049(8) -0.18123(7) 0.0189(2) Uani 1 1 d
C18 C 0.32411(11) 0.34576(8) -0.10844(7) 0.01761(19) Uani 1 1 d
C19 C 0.22727(13) 0.02252(8) -0.10638(8) 0.0230(2) Uani 1 1 d
H1 H 0.3914(16) 0.4885(12) 0.0628(10) 0.024(3) Uiso 1 1 d
H2 H 0.4040(16) 0.4275(12) 0.2657(10) 0.029(4) Uiso 1 1 d
H3 H 0.3729(15) 0.3118(11) 0.2365(9) 0.021(3) Uiso 1 1 d
H4 H 0.0100(16) 0.3026(12) 0.2772(9) 0.025(3) Uiso 1 1 d
H5 H 0.1325(17) 0.2323(12) 0.2417(11) 0.030(4) Uiso 1 1 d
H6 H 0.1959(15) 0.2778(12) 0.0939(9) 0.022(3) Uiso 1 1 d
H7 H 0.1247(14) 0.3696(11) 0.0403(9) 0.019(3) Uiso 1 1 d
H8 H 0.1721(17) 0.5565(13) 0.0877(11) 0.036(4) Uiso 1 1 d
H9 H 0.2883(17) 0.5773(12) 0.1791(10) 0.031(4) Uiso 1 1 d
H10 H 0.0464(18) 0.5955(14) 0.2032(11) 0.038(4) Uiso 1 1 d
H11 H 0.2128(18) 0.5379(13) 0.3276(11) 0.038(4) Uiso 1 1 d
H12 H 0.0658(15) 0.4845(11) 0.3300(10) 0.024(3) Uiso 1 1 d
H13 H -0.0675(16) 0.4769(12) 0.0973(10) 0.031(4) Uiso 1 1 d
H14 H -0.1109(18) 0.4480(13) 0.1909(11) 0.037(4) Uiso 1 1 d
H15 H 0.1913(19) 0.3339(13) 0.4195(11) 0.039(5) Uiso 1 1 d
H16 H 0.306(2) 0.2657(17) 0.3819(12) 0.053(5) Uiso 1 1 d
H17 H 0.3336(18) 0.3824(14) 0.4147(11) 0.040(4) Uiso 1 1 d
H18 H -0.1230(17) 0.2903(13) 0.0455(10) 0.031(4) Uiso 1 1 d
H19 H -0.0441(19) 0.2035(15) 0.0985(11) 0.040(4) Uiso 1 1 d
H20 H -0.1633(17) 0.2630(12) 0.1379(11) 0.035(4) Uiso 1 1 d
H21 H 0.3854(15) 0.1391(11) 0.0157(10) 0.021(3) Uiso 1 1 d
H22 H 0.1533(18) 0.1652(13) -0.2312(11) 0.037(5) Uiso 1 1 d
H23 H 0.2055(17) 0.3415(11) -0.2305(10) 0.028(4) Uiso 1 1 d
H24 H 0.3465(15) 0.4211(11) -0.1080(9) 0.020(3) Uiso 1 1 d

loop_
_atom_site_aniso_label
_atom_site_aniso_U_11
_atom_site_aniso_U_22
_atom_site_aniso_U_33
_atom_site_aniso_U_23
_atom_site_aniso_U_13
_atom_site_aniso_U_12
S1 0.01306(12) 0.01663(13) 0.01536(12) -0.00056(8) 0.00212(8) -0.00044(8)
O1 0.0147(3) 0.0239(4) 0.0242(4) 0.0000(3) 0.0056(3) -0.0026(3)
O2 0.0202(4) 0.0208(4) 0.0167(3) 0.0019(3) -0.0002(3) 0.0029(3)
F1 0.0717(6) 0.0237(4) 0.0326(4) -0.0119(3) 0.0033(4) -0.0087(4)
F2 0.0355(4) 0.0180(3) 0.0625(6) 0.0061(3) -0.0011(4) 0.0051(3)
F3 0.0396(4) 0.0252(4) 0.0537(5) 0.0007(3) 0.0216(4) -0.0098(3)
N1 0.0176(4) 0.0147(4) 0.0196(4) -0.0012(3) 0.0065(3) -0.0012(3)
C1 0.0145(4) 0.0142(4) 0.0167(4) -0.0012(3) 0.0038(3) -0.0008(3)
C2 0.0169(4) 0.0233(5) 0.0155(4) -0.0011(4) 0.0016(3) -0.0016(4)
C3 0.0214(5) 0.0247(5) 0.0157(4) -0.0018(4) 0.0046(4) -0.0020(4)
C4 0.0198(5) 0.0215(5) 0.0186(5) 0.0021(4) 0.0053(4) -0.0018(4)
C5 0.0144(4) 0.0186(5) 0.0181(4) 0.0004(3) 0.0027(3) -0.0008(3)
C6 0.0154(4) 0.0162(4) 0.0154(4) -0.0007(3) 0.0017(3) -0.0010(3)
C7 0.0241(5) 0.0133(4) 0.0284(5) -0.0001(4) 0.0086(4) 0.0001(4)
C8 0.0249(5) 0.0170(5) 0.0338(6) -0.0024(4) 0.0126(4) 0.0032(4)
C9 0.0282(6) 0.0265(5) 0.0258(5) -0.0093(4) 0.0112(4) -0.0017(4)
C10 0.0178(5) 0.0235(5) 0.0281(5) 0.0032(4) 0.0066(4) 0.0055(4)
C11 0.0327(7) 0.0458(8) 0.0156(5) 0.0014(5) 0.0020(5) -0.0035(6)
C12 0.0182(5) 0.0313(6) 0.0271(6) -0.0026(5) 0.0029(4) -0.0080(4)
C13 0.0139(4) 0.0159(4) 0.0152(4) -0.0004(3) 0.0029(3) 0.0005(3)
C14 0.0167(4) 0.0155(4) 0.0160(4) 0.0011(3) 0.0034(3) 0.0024(3)
C15 0.0167(4) 0.0149(4) 0.0190(4) -0.0010(3) 0.0050(4) -0.0001(3)
C16 0.0161(4) 0.0220(5) 0.0164(4) -0.0015(4) 0.0019(3) 0.0000(4)
C17 0.0175(4) 0.0216(5) 0.0174(4) 0.0033(4) 0.0020(3) 0.0014(4)
C18 0.0171(4) 0.0165(4) 0.0193(5) 0.0028(3) 0.0032(4) 0.0007(3)
C19 0.0263(5) 0.0164(5) 0.0264(5) -0.0023(4) 0.0048(4) -0.0008(4)

loop_
_atom_type_symbol
_atom_type_description
_atom_type_scat_dispersion_real
_atom_type_scat_dispersion_imag
_atom_type_scat_source
C C 0.0033 0.0016 'International Tables Vol C Tables 4.2.6.8 and 6.1.1.4'
H H 0 0 'International Tables Vol C Tables 4.2.6.8 and 6.1.1.4'
N N 0.0061 0.0033 'International Tables Vol C Tables 4.2.6.8 and 6.1.1.4'
O O 0.0106 0.006 'International Tables Vol C Tables 4.2.6.8 and 6.1.1.4'
F F 0.0171 0.0103 'International Tables Vol C Tables 4.2.6.8 and 6.1.1.4'
S S 0.1246 0.1234 'International Tables Vol C Tables 4.2.6.8 and 6.1.1.4'

loop_
_geom_angle_atom_site_label_1
_geom_angle_atom_site_label_2
_geom_angle_atom_site_label_3
_geom_angle
O2 S1 O1 119.43(5)
O2 S1 N1 109.65(5)
O1 S1 N1 105.16(5)
O2 S1 C13 106.99(5)
O1 S1 C13 106.15(4)
N1 S1 C13 109.13(5)
C1 N1 S1 127.03(7)
C1 N1 H1 114.7(10)
S1 N1 H1 112.2(10)
N1 C1 C2 110.63(8)
N1 C1 C6 113.45(8)
C2 C1 C6 109.55(8)
N1 C1 C7 105.18(8)
C2 C1 C7 108.90(8)
C6 C1 C7 108.95(8)
C1 C2 C3 110.86(8)
C1 C2 H2 108.0(9)
C3 C2 H2 110.8(9)
C1 C2 H3 109.3(8)
C3 C2 H3 110.1(8)
H2 C2 H3 107.7(12)
C11 C3 C2 109.52(9)
C11 C3 C4 110.17(10)
C2 C3 C4 108.56(8)
C11 C3 C9 111.35(10)
C2 C3 C9 108.67(9)
C4 C3 C9 108.51(9)
C3 C4 C5 111.94(9)
C3 C4 H4 110.8(9)
C5 C4 H4 106.8(9)
C3 C4 H5 109.0(9)
C5 C4 H5 108.0(9)
H4 C4 H5 110.3(13)
C12 C5 C4 110.76(9)
C12 C5 C10 111.00(9)
C4 C5 C10 108.39(9)
C12 C5 C6 109.71(9)
C4 C5 C6 108.23(8)
C10 C5 C6 108.68(8)
C1 C6 C5 110.64(8)
C1 C6 H6 110.0(8)
C5 C6 H6 110.7(8)
C1 C6 H7 109.3(8)
C5 C6 H7 110.9(8)
H6 C6 H7 105.2(12)
C1 C7 C8 109.78(8)
C1 C7 H8 111.4(9)
C8 C7 H8 108.1(9)
C1 C7 H9 109.9(9)
C8 C7 H9 109.2(9)
H8 C7 H9 108.4(13)
C10 C8 C9 109.76(9)
C10 C8 C7 109.12(9)
C9 C8 C7 109.46(10)
C10 C8 H10 107.7(10)
C9 C8 H10 111.8(10)
C7 C8 H10 108.9(10)
C3 C9 C8 110.11(9)
C3 C9 H11 114.5(10)
C8 C9 H11 108.7(10)
C3 C9 H12 109.8(9)
C8 C9 H12 108.7(9)
H11 C9 H12 104.9(13)
C8 C10 C5 110.26(9)
C8 C10 H13 111.0(9)
C5 C10 H13 109.4(9)
C8 C10 H14 111.1(9)
C5 C10 H14 107.6(10)
H13 C10 H14 107.4(13)
C3 C11 H15 109.8(10)
C3 C11 H16 110.0(11)
H15 C11 H16 110.1(14)
C3 C11 H17 109.0(11)
H15 C11 H17 105.9(14)
H16 C11 H17 112.0(15)
C5 C12 H18 112.9(10)
C5 C12 H19 110.7(11)
H18 C12 H19 103.6(14)
C5 C12 H20 112.0(10)
H18 C12 H20 106.8(13)
H19 C12 H20 110.5(14)
C14 C13 C18 121.41(9)
C14 C13 S1 119.27(7)
C18 C13 S1 119.32(8)
C13 C14 C15 118.49(9)
C13 C14 H21 119.9(9)
C15 C14 H21 121.6(9)
C16 C15 C14 120.90(10)
C16 C15 C19 120.12(9)
C14 C15 C19 118.92(9)
C15 C16 C17 119.84(9)
C15 C16 H22 120.8(10)
C17 C16 H22 119.3(10)
C18 C17 C16 120.22(9)
C18 C17 H23 119.1(9)
C16 C17 H23 120.7(9)
C17 C18 C13 119.14(9)
C17 C18 H24 120.6(8)
C13 C18 H24 120.2(8)
F2 C19 F3 106.34(10)
F2 C19 F1 107.14(10)
F3 C19 F1 105.82(10)
F2 C19 C15 112.65(9)
F3 C19 C15 111.90(9)
F1 C19 C15 112.53(10)

loop_
_geom_bond_atom_site_label_1
_geom_bond_atom_site_label_2
_geom_bond_distance
S1 O2 1.4346(8)
S1 O1 1.4458(8)
S1 N1 1.6080(9)
S1 C13 1.7726(10)
F1 C19 1.3406(14)
F2 C19 1.3358(14)
F3 C19 1.3380(14)
N1 C1 1.4913(12)
N1 H1 0.878(15)
C1 C2 1.5323(14)
C1 C6 1.5332(14)
C1 C7 1.5340(14)
C2 C3 1.5334(14)
C2 H2 0.960(15)
C2 H3 0.989(14)
C3 C11 1.5304(16)
C3 C4 1.5336(15)
C3 C9 1.5347(16)
C4 C5 1.5369(14)
C4 H4 0.969(15)
C4 H5 1.028(16)
C5 C12 1.5206(15)
C5 C10 1.5398(15)
C5 C6 1.5403(14)
C6 H6 0.972(15)
C6 H7 0.958(14)
C7 C8 1.5372(15)
C7 H8 1.027(17)
C7 H9 1.011(16)
C8 C10 1.5318(17)
C8 C9 1.5364(18)
C8 H10 0.991(18)
C9 H11 0.989(17)
C9 H12 0.978(15)
C10 H13 0.980(16)
C10 H14 1.010(17)
C11 H15 0.943(18)
C11 H16 0.99(2)
C11 H17 0.935(18)
C12 H18 0.983(16)
C12 H19 0.936(19)
C12 H20 0.975(16)
C13 C14 1.3879(14)
C13 C18 1.3998(13)
C14 C15 1.3945(14)
C14 H21 0.939(14)
C15 C16 1.3897(14)
C15 C19 1.4939(15)
C16 C17 1.3929(15)
C16 H22 0.938(17)
C17 C18 1.3877(14)
C17 H23 0.935(15)
C18 H24 0.996(14)

loop_
_geom_hbond_atom_site_label_D
_geom_hbond_atom_site_label_H
_geom_hbond_atom_site_label_A
_geom_hbond_distance_DH
_geom_hbond_distance_HA
_geom_hbond_distance_DA
_geom_hbond_angle_DHA
_geom_hbond_site_symmetry_A
N1 H1 O1 0.878(15) 2.045(15) 2.9149(12) 170.8(14) 3_665
C2 H3 O2 0.989(14) 2.478(14) 3.1301(13) 123.1(10) .

loop_
_geom_torsion_atom_site_label_1
_geom_torsion_atom_site_label_2
_geom_torsion_atom_site_label_3
_geom_torsion_atom_site_label_4
_geom_torsion
O2 S1 N1 C1 -43.17(9)
O1 S1 N1 C1 -172.76(8)
C13 S1 N1 C1 73.72(9)
S1 N1 C1 C2 72.29(11)
S1 N1 C1 C6 -51.28(11)
S1 N1 C1 C7 -170.26(8)
N1 C1 C2 C3 175.09(8)
C6 C1 C2 C3 -59.11(11)
C7 C1 C2 C3 59.95(11)
C1 C2 C3 C11 178.51(10)
C1 C2 C3 C4 58.18(11)
C1 C2 C3 C9 -59.66(11)
C11 C3 C4 C5 -178.73(10)
C2 C3 C4 C5 -58.81(11)
C9 C3 C4 C5 59.13(11)
C3 C4 C5 C12 179.20(9)
C3 C4 C5 C10 -58.80(11)
C3 C4 C5 C6 58.90(11)
N1 C1 C6 C5 -176.57(8)
C2 C1 C6 C5 59.26(10)
C7 C1 C6 C5 -59.77(10)
C12 C5 C6 C1 -179.41(9)
C4 C5 C6 C1 -58.46(10)
C10 C5 C6 C1 59.05(10)
N1 C1 C7 C8 -178.02(9)
C2 C1 C7 C8 -59.41(11)
C6 C1 C7 C8 60.03(11)
C1 C7 C8 C10 -60.42(12)
C1 C7 C8 C9 59.71(12)
C11 C3 C9 C8 179.87(10)
C2 C3 C9 C8 59.16(11)
C4 C3 C9 C8 -58.71(12)
C10 C8 C9 C3 59.99(12)
C7 C8 C9 C3 -59.75(12)
C9 C8 C10 C5 -59.81(12)
C7 C8 C10 C5 60.14(12)
C12 C5 C10 C8 -179.84(9)
C4 C5 C10 C8 58.30(11)
C6 C5 C10 C8 -59.10(11)
O2 S1 C13 C14 -2.94(9)
O1 S1 C13 C14 125.62(8)
N1 S1 C13 C14 -121.51(8)
O2 S1 C13 C18 176.67(8)
O1 S1 C13 C18 -54.76(9)
N1 S1 C13 C18 58.11(9)
C18 C13 C14 C15 0.08(15)
S1 C13 C14 C15 179.69(7)
C13 C14 C15 C16 -0.17(15)
C13 C14 C15 C19 -177.33(9)
C14 C15 C16 C17 0.23(15)
C19 C15 C16 C17 177.35(10)
C15 C16 C17 C18 -0.20(16)
C16 C17 C18 C13 0.10(15)
C14 C13 C18 C17 -0.05(15)
S1 C13 C18 C17 -179.65(8)
C16 C15 C19 F2 143.48(10)
C14 C15 C19 F2 -39.34(14)
C16 C15 C19 F3 -96.76(12)
C14 C15 C19 F3 80.42(12)
C16 C15 C19 F1 22.23(15)
C14 C15 C19 F1 -160.59(10)
